data_7041816
loop_
_publ_author_name
'Causero, Andrea'
'Ballmann, Gerd'
'Pahl, J\"urgen'
'F\"arber, Christian'
'Intemann, Julia'
'Harder, Sjoerd'

_publ_section_title
;
 \b-Diketiminate calcium hydride complexes: the importance of solvent
 effects.
;
_journal_issue 6
_journal_name_full 'Dalton transactions (Cambridge, England : 2003)'
_journal_page_first 1822
_journal_page_last 1831
_journal_paper_doi 10.1039/c6dt04659b
_journal_volume 46
_journal_year 2017
_chemical_formula_moiety 'C62 H92 Ca2 N4 O2, C6 H6'
_chemical_formula_sum 'C68 H98 Ca2 N4 O2'
_chemical_formula_weight 1083.66
_space_group_crystal_system monoclinic
_space_group_IT_number 14
_space_group_name_Hall '-P 2yn'
_space_group_name_H-M_alt 'P 1 21/n 1'
_symmetry_space_group_name_Hall '-P 2yn'
_symmetry_space_group_name_H-M 'P 1 21/n 1'
_atom_sites_solution_hydrogens mixed
_atom_sites_solution_primary direct
_audit_creation_date 2016-07-18
_audit_creation_method
;
Olex2 1.2
(compiled 2016.02.19 svn.r3266 for OlexSys, GUI svn.r5155)
;
_audit_update_record
;
2016-12-02 deposited with the CCDC.
2017-01-16 downloaded from the CCDC.
;
_cell_angle_alpha 90
_cell_angle_beta 100.888(3)
_cell_angle_gamma 90
_cell_formula_units_Z 2
_cell_length_a 13.3510(5)
_cell_length_b 16.3688(6)
_cell_length_c 15.0996(5)
_cell_measurement_reflns_used 5165
_cell_measurement_temperature 100
_cell_measurement_theta_max 73.4680
_cell_measurement_theta_min 4.2810
_cell_volume 3240.5(2)
_computing_cell_refinement 'CrysAlisPro 1.171.38.43c (Rigaku OD, 2015)'
_computing_data_collection 'CrysAlisPro 1.171.38.43c (Rigaku OD, 2015)'
_computing_data_reduction 'CrysAlisPro 1.171.38.43c (Rigaku OD, 2015)'
_computing_molecular_graphics 'Olex2 (Dolomanov et al., 2009)'
_computing_publication_material 'Olex2 (Dolomanov et al., 2009)'
_computing_structure_refinement 'ShelXL (Sheldrick, 2015)'
_computing_structure_solution 'ShelXT (Sheldrick, 2015)'
_diffrn_ambient_environment N~2~
_diffrn_ambient_temperature 100
_diffrn_detector 'CCD plate'
_diffrn_detector_area_resol_mean 5.2903
_diffrn_detector_type AtlasS2
_diffrn_measured_fraction_theta_full 0.996
_diffrn_measured_fraction_theta_max 0.996
_diffrn_measurement_details
;
List of Runs (angles in degrees, time in seconds):

  # Type    Start    End  Width  t~exp~   \w     \q     \k     \f   Frames
#--------------------------------------------------------------------------
  1  \w    -62.00  31.00   1.00    1.00    --  -41.69  38.00   0.00   93
  2  \w    -74.00  21.00   1.00    1.00    --  -41.69  19.00 -90.00   95
  3  \w    113.00 149.00   1.00    1.50    --  106.00  61.00-180.00   36
  4  \w    130.00 174.00   1.00    1.50    --  106.00  61.00-120.00   44
  5  \w     99.00 165.00   1.00    1.50    --  106.00 125.00   0.00   66
  6  \w     89.00 173.00   1.00    1.50    --  106.00  45.00 -90.00   84
;
_diffrn_measurement_device 'four-circle diffractometer'
_diffrn_measurement_device_type 'SuperNova, Dual, Cu at zero, AtlasS2'
_diffrn_measurement_method '\w scans'
_diffrn_orient_matrix_type 'CrysAlisPro convention (1999,Acta A55,543-557)'
_diffrn_orient_matrix_UB_11 0.0113151000
_diffrn_orient_matrix_UB_12 -0.0623625000
_diffrn_orient_matrix_UB_13 -0.0740635000
_diffrn_orient_matrix_UB_21 0.0924633000
_diffrn_orient_matrix_UB_22 -0.0381170000
_diffrn_orient_matrix_UB_23 0.0628447000
_diffrn_orient_matrix_UB_31 -0.0716509000
_diffrn_orient_matrix_UB_32 -0.0589106000
_diffrn_orient_matrix_UB_33 0.0371194000
_diffrn_radiation_monochromator mirror
_diffrn_radiation_probe x-ray
_diffrn_radiation_type CuK\a
_diffrn_radiation_wavelength 1.54184
_diffrn_reflns_av_R_equivalents 0.0283
_diffrn_reflns_av_unetI/netI 0.0364
_diffrn_reflns_Laue_measured_fraction_full 0.996
_diffrn_reflns_Laue_measured_fraction_max 0.996
_diffrn_reflns_limit_h_max 15
_diffrn_reflns_limit_h_min -16
_diffrn_reflns_limit_k_max 17
_diffrn_reflns_limit_k_min -19
_diffrn_reflns_limit_l_max 18
_diffrn_reflns_limit_l_min -15
_diffrn_reflns_number 11176
_diffrn_reflns_point_group_measured_fraction_full 0.996
_diffrn_reflns_point_group_measured_fraction_max 0.996
_diffrn_reflns_theta_full 67.684
_diffrn_reflns_theta_max 68.115
_diffrn_reflns_theta_min 4.321
_diffrn_source 'micro-focus sealed X-ray tube'
_diffrn_source_type 'SuperNova (Cu) X-ray Source'
_exptl_absorpt_coefficient_mu 1.856
_exptl_absorpt_correction_T_max 1.00000
_exptl_absorpt_correction_T_min 0.61844
_exptl_absorpt_correction_type multi-scan
_exptl_absorpt_process_details
;
CrysAlisPro 1.171.38.43c (Rigaku Oxford Diffraction, 2015)
Empirical absorption correction using spherical harmonics,
 implemented in SCALE3 ABSPACK scaling algorithm.
;
_exptl_crystal_colour 'clear colourless'
_exptl_crystal_colour_lustre clear
_exptl_crystal_colour_primary colourless
_exptl_crystal_density_diffrn 1.111
_exptl_crystal_description block
_exptl_crystal_F_000 1180
_exptl_crystal_size_max 0.7101
_exptl_crystal_size_mid 0.2148
_exptl_crystal_size_min 0.168
_refine_diff_density_max 0.445
_refine_diff_density_min -0.383
_refine_diff_density_rms 0.046
_refine_ls_extinction_method none
_refine_ls_goodness_of_fit_ref 1.032
_refine_ls_hydrogen_treatment mixed
_refine_ls_matrix_type full
_refine_ls_number_parameters 358
_refine_ls_number_reflns 5890
_refine_ls_number_restraints 0
_refine_ls_restrained_S_all 1.032
_refine_ls_R_factor_all 0.0429
_refine_ls_R_factor_gt 0.0399
_refine_ls_shift/su_max 0.001
_refine_ls_shift/su_mean 0.000
_refine_ls_structure_factor_coef Fsqd
_refine_ls_weighting_details 'w=1/[\s^2^(Fo^2^)+(0.0590P)^2^+0.9470P] where P=(Fo^2^+2Fc^2^)/3'
_refine_ls_weighting_scheme calc
_refine_ls_wR_factor_gt 0.1050
_refine_ls_wR_factor_ref 0.1082
_reflns_Friedel_coverage 0.000
_reflns_number_gt 5429
_reflns_number_total 5890
_reflns_threshold_expression 'I > 2\s(I)'
_cod_data_source_file c6dt04659b2.cif
_cod_data_source_block hasj160715a
_cod_depositor_comments 'Adding full bibliography for 7041815--7041821.cif.'
_cod_database_code 7041816
_chemical_oxdiff_formula 'C H N Ca O '
_shelx_space_group_comment
;
The symmetry employed for this shelxl refinement is uniquely defined
by the following loop, which should always be used as a source of
symmetry information in preference to the above space-group names.
They are only intended as comments.
;
_reflns_odcompleteness_completeness 78.54
_reflns_odcompleteness_iscentric 1
_reflns_odcompleteness_theta 66.97
_olex2_refinement_description
;
1. Fixed Uiso
 At 1.2 times of:
  All C(H) groups, All C(H,H) groups
 At 1.5 times of:
  All C(H,H,H) groups
2.a Ternary CH refined with riding coordinates:
 C15(H15), C12(H12), C24(H24), C27(H27)
2.b Secondary CH2 refined with riding coordinates:
 C30(H30A,H30B)
2.c Aromatic/amide H refined with riding coordinates:
 C10(H10), C8(H8), C9(H9), C22(H22), C20(H20), C21(H21), C33(H33), C32(H32),
 C34(H34)
2.d Idealised Me refined as rotating group:
 C5(H5A,H5B,H5C), C4(H4A,H4B,H4C), C17(H17A,H17B,H17C), C16(H16A,H16B,H16C),
 C14(H14A,H14B,H14C), C13(H13A,H13B,H13C), C25(H25A,H25B,H25C), C26(H26A,H26B,
 H26C), C29(H29A,H29B,H29C), C28(H28A,H28B,H28C), C31(H31A,H31B,H31C)
;
_shelx_shelxl_version_number 2014/7
_olex2_date_sample_data_collection 2016-07-15
_olex2_submission_original_sample_id hasj160715a
_olex2_submission_special_instructions 'No special instructions were received'
_oxdiff_exptl_absorpt_empirical_details
;
Empirical correction (ABSPACK) includes:
- Absorption correction using spherical harmonics
- Frame scaling
;
_oxdiff_exptl_absorpt_empirical_full_max 1.740
_oxdiff_exptl_absorpt_empirical_full_min 0.653

loop_
_space_group_symop_operation_xyz
'x, y, z'
'-x+1/2, y+1/2, -z+1/2'
'-x, -y, -z'
'x-1/2, -y-1/2, z-1/2'

loop_
_atom_site_label
_atom_site_type_symbol
_atom_site_fract_x
_atom_site_fract_y
_atom_site_fract_z
_atom_site_U_iso_or_equiv
_atom_site_adp_type
_atom_site_occupancy
_atom_site_site_symmetry_order
_atom_site_calc_flag
_atom_site_refinement_flags_posn
Ca1 Ca 0.48559(2) 0.43159(2) 0.58018(2) 0.02295(11) Uani 1 1 d .
O1 O 0.53844(9) 0.55834(7) 0.56999(8) 0.0298(3) Uani 1 1 d .
N2 N 0.58955(9) 0.33640(7) 0.66731(7) 0.0176(2) Uani 1 1 d .
N1 N 0.36779(9) 0.38384(7) 0.66534(7) 0.0169(2) Uani 1 1 d .
C3 C 0.55436(10) 0.26687(8) 0.69456(9) 0.0182(3) Uani 1 1 d .
C2 C 0.45158(11) 0.25293(9) 0.70059(9) 0.0195(3) Uani 1 1 d .
C1 C 0.36901(10) 0.30778(9) 0.69577(9) 0.0183(3) Uani 1 1 d .
C6 C 0.28229(11) 0.43461(8) 0.67250(9) 0.0178(3) Uani 1 1 d .
C11 C 0.29325(11) 0.49319(9) 0.74245(9) 0.0197(3) Uani 1 1 d .
C7 C 0.19062(11) 0.42973(8) 0.60879(10) 0.0205(3) Uani 1 1 d .
C18 C 0.69726(11) 0.35134(9) 0.68540(10) 0.0213(3) Uani 1 1 d .
C15 C 0.39423(11) 0.50246(9) 0.80828(9) 0.0229(3) Uani 1 1 d .
H15 H 0.4498 0.4885 0.7748 0.027 Uiso 1 1 calc R
C10 C 0.20949(12) 0.54119(9) 0.75085(10) 0.0243(3) Uani 1 1 d .
H10 H 0.2154 0.5796 0.7987 0.029 Uiso 1 1 calc R
C8 C 0.10931(11) 0.47964(9) 0.61966(10) 0.0251(3) Uani 1 1 d .
H8 H 0.0469 0.4763 0.5774 0.030 Uiso 1 1 calc R
C5 C 0.62766(11) 0.19678(9) 0.72379(10) 0.0247(3) Uani 1 1 d .
H5A H 0.6599 0.1805 0.6734 0.037 Uiso 1 1 calc GR
H5B H 0.5901 0.1503 0.7423 0.037 Uiso 1 1 calc GR
H5C H 0.6802 0.2143 0.7746 0.037 Uiso 1 1 calc GR
C9 C 0.11778(12) 0.53408(10) 0.69091(11) 0.0267(3) Uani 1 1 d .
H9 H 0.0609 0.5664 0.6986 0.032 Uiso 1 1 calc R
C4 C 0.27715(12) 0.27445(9) 0.73036(11) 0.0265(3) Uani 1 1 d .
H4A H 0.2535 0.3152 0.7693 0.040 Uiso 1 1 calc GR
H4B H 0.2965 0.2243 0.7649 0.040 Uiso 1 1 calc GR
H4C H 0.2222 0.2623 0.6792 0.040 Uiso 1 1 calc GR
C12 C 0.18054(11) 0.37538(10) 0.52566(10) 0.0244(3) Uani 1 1 d .
H12 H 0.2369 0.3343 0.5366 0.029 Uiso 1 1 calc R
C23 C 0.75910(12) 0.33177(9) 0.62247(10) 0.0262(3) Uani 1 1 d .
C24 C 0.67627(13) 0.41245(11) 0.83698(11) 0.0311(4) Uani 1 1 d .
H24 H 0.6031 0.4017 0.8101 0.037 Uiso 1 1 calc R
C17 C 0.41353(13) 0.59007(10) 0.84353(11) 0.0305(4) Uani 1 1 d .
H17A H 0.4034 0.6282 0.7926 0.046 Uiso 1 1 calc GR
H17B H 0.4837 0.5947 0.8771 0.046 Uiso 1 1 calc GR
H17C H 0.3658 0.6033 0.8834 0.046 Uiso 1 1 calc GR
C19 C 0.73985(12) 0.39176(10) 0.76658(10) 0.0265(3) Uani 1 1 d .
C27 C 0.71601(13) 0.29014(10) 0.53329(11) 0.0306(4) Uani 1 1 d .
H27 H 0.6453 0.2714 0.5359 0.037 Uiso 1 1 calc R
C16 C 0.40207(15) 0.44233(11) 0.88686(11) 0.0347(4) Uani 1 1 d .
H16A H 0.3451 0.4512 0.9182 0.052 Uiso 1 1 calc GR
H16B H 0.4667 0.4510 0.9290 0.052 Uiso 1 1 calc GR
H16C H 0.3995 0.3863 0.8637 0.052 Uiso 1 1 calc GR
C22 C 0.86222(13) 0.35249(11) 0.64265(12) 0.0355(4) Uani 1 1 d .
H22 H 0.9046 0.3396 0.6007 0.043 Uiso 1 1 calc R
C20 C 0.84328(13) 0.41106(12) 0.78335(12) 0.0354(4) Uani 1 1 d .
H20 H 0.8723 0.4382 0.8378 0.043 Uiso 1 1 calc R
C14 C 0.07915(12) 0.32907(11) 0.50493(13) 0.0346(4) Uani 1 1 d .
H14A H 0.0708 0.2967 0.5577 0.052 Uiso 1 1 calc GR
H14B H 0.0789 0.2927 0.4534 0.052 Uiso 1 1 calc GR
H14C H 0.0229 0.3682 0.4905 0.052 Uiso 1 1 calc GR
C13 C 0.19406(13) 0.42762(11) 0.44473(11) 0.0319(4) Uani 1 1 d .
H13A H 0.1396 0.4685 0.4328 0.048 Uiso 1 1 calc GR
H13B H 0.1909 0.3926 0.3916 0.048 Uiso 1 1 calc GR
H13C H 0.2604 0.4552 0.4579 0.048 Uiso 1 1 calc GR
C21 C 0.90424(13) 0.39148(12) 0.72249(13) 0.0390(4) Uani 1 1 d .
H21 H 0.9748 0.4046 0.7351 0.047 Uiso 1 1 calc R
C25 C 0.68598(15) 0.50219(12) 0.86518(12) 0.0397(4) Uani 1 1 d .
H25A H 0.7569 0.5140 0.8930 0.060 Uiso 1 1 calc GR
H25B H 0.6417 0.5132 0.9087 0.060 Uiso 1 1 calc GR
H25C H 0.6655 0.5369 0.8120 0.060 Uiso 1 1 calc GR
C26 C 0.70550(16) 0.35783(12) 0.92052(12) 0.0423(4) Uani 1 1 d .
H26A H 0.6986 0.3003 0.9023 0.063 Uiso 1 1 calc GR
H26B H 0.6603 0.3695 0.9631 0.063 Uiso 1 1 calc GR
H26C H 0.7763 0.3688 0.9495 0.063 Uiso 1 1 calc GR
C29 C 0.70859(14) 0.34968(12) 0.45421(11) 0.0369(4) Uani 1 1 d .
H29A H 0.6647 0.3957 0.4633 0.055 Uiso 1 1 calc GR
H29B H 0.6795 0.3215 0.3980 0.055 Uiso 1 1 calc GR
H29C H 0.7768 0.3699 0.4507 0.055 Uiso 1 1 calc GR
C33 C 1.03466(16) 0.55629(14) 0.94546(14) 0.0488(6) Uani 1 1 d .
H33 H 1.0582 0.5956 0.9079 0.059 Uiso 1 1 calc R
C30 C 0.57239(14) 0.61904(13) 0.63493(11) 0.0395(4) Uani 1 1 d .
H30A H 0.6399 0.6032 0.6700 0.047 Uiso 1 1 calc R
H30B H 0.5243 0.6226 0.6773 0.047 Uiso 1 1 calc R
C32 C 1.06919(15) 0.47785(15) 0.94675(14) 0.0489(5) Uani 1 1 d .
H32 H 1.1168 0.4622 0.9104 0.059 Uiso 1 1 calc R
C28 C 0.77792(17) 0.21496(13) 0.51644(15) 0.0477(5) Uani 1 1 d .
H28A H 0.8456 0.2321 0.5074 0.072 Uiso 1 1 calc GR
H28B H 0.7426 0.1862 0.4626 0.072 Uiso 1 1 calc GR
H28C H 0.7852 0.1783 0.5686 0.072 Uiso 1 1 calc GR
C34 C 0.96602(17) 0.57884(13) 0.99820(15) 0.0518(6) Uani 1 1 d .
H34 H 0.9425 0.6337 0.9969 0.062 Uiso 1 1 calc R
C31 C 0.58068(16) 0.70164(12) 0.59273(15) 0.0474(5) Uani 1 1 d .
H31A H 0.6294 0.6987 0.5518 0.071 Uiso 1 1 calc GR
H31B H 0.6043 0.7419 0.6401 0.071 Uiso 1 1 calc GR
H31C H 0.5137 0.7180 0.5588 0.071 Uiso 1 1 calc GR
H2 H 0.4380(12) 0.1983(11) 0.7219(11) 0.019(4) Uiso 1 1 d .

loop_
_atom_site_aniso_label
_atom_site_aniso_U_11
_atom_site_aniso_U_22
_atom_site_aniso_U_33
_atom_site_aniso_U_23
_atom_site_aniso_U_13
_atom_site_aniso_U_12
Ca1 0.02058(17) 0.02557(18) 0.02366(17) 0.01258(11) 0.00663(12) 0.00205(11)
O1 0.0312(6) 0.0300(6) 0.0283(6) 0.0086(4) 0.0058(5) -0.0012(5)
N2 0.0186(6) 0.0199(6) 0.0138(5) 0.0021(4) 0.0019(4) 0.0002(5)
N1 0.0186(6) 0.0179(6) 0.0147(5) -0.0011(4) 0.0039(4) -0.0006(4)
C3 0.0225(7) 0.0196(7) 0.0118(6) 0.0005(5) 0.0011(5) 0.0013(5)
C2 0.0237(7) 0.0169(7) 0.0177(6) 0.0023(5) 0.0029(5) -0.0021(5)
C1 0.0210(7) 0.0198(7) 0.0143(6) -0.0019(5) 0.0039(5) -0.0033(5)
C6 0.0211(7) 0.0172(7) 0.0167(6) 0.0003(5) 0.0081(5) -0.0016(5)
C11 0.0259(7) 0.0184(7) 0.0164(6) 0.0013(5) 0.0078(5) -0.0017(6)
C7 0.0211(7) 0.0197(7) 0.0216(7) -0.0025(5) 0.0063(6) -0.0009(5)
C18 0.0199(7) 0.0215(7) 0.0220(7) 0.0073(6) 0.0027(5) 0.0010(6)
C15 0.0284(7) 0.0239(7) 0.0166(7) -0.0033(6) 0.0050(6) -0.0022(6)
C10 0.0319(8) 0.0212(7) 0.0224(7) -0.0048(6) 0.0114(6) -0.0018(6)
C8 0.0207(7) 0.0268(8) 0.0277(8) -0.0043(6) 0.0044(6) 0.0008(6)
C5 0.0241(7) 0.0233(7) 0.0254(7) 0.0067(6) 0.0015(6) 0.0020(6)
C9 0.0254(7) 0.0243(8) 0.0332(8) -0.0048(6) 0.0128(6) 0.0039(6)
C4 0.0266(8) 0.0225(7) 0.0332(8) 0.0029(6) 0.0130(6) -0.0022(6)
C12 0.0192(7) 0.0274(8) 0.0255(7) -0.0092(6) 0.0018(6) 0.0022(6)
C23 0.0252(7) 0.0251(8) 0.0295(8) 0.0076(6) 0.0088(6) 0.0035(6)
C24 0.0269(8) 0.0407(9) 0.0238(8) -0.0061(7) -0.0003(6) -0.0065(7)
C17 0.0339(9) 0.0290(8) 0.0276(8) -0.0094(7) 0.0034(6) -0.0037(7)
C19 0.0236(7) 0.0298(8) 0.0244(7) 0.0048(6) 0.0001(6) -0.0037(6)
C27 0.0323(8) 0.0309(8) 0.0329(8) -0.0008(7) 0.0169(7) 0.0012(7)
C16 0.0461(10) 0.0361(9) 0.0195(8) 0.0028(6) 0.0004(7) -0.0050(8)
C22 0.0260(8) 0.0418(10) 0.0421(10) 0.0115(8) 0.0148(7) 0.0027(7)
C20 0.0264(8) 0.0436(10) 0.0330(9) 0.0077(8) -0.0027(7) -0.0080(7)
C14 0.0229(8) 0.0341(9) 0.0456(10) -0.0176(8) 0.0030(7) -0.0002(7)
C13 0.0299(8) 0.0440(10) 0.0208(8) -0.0100(7) 0.0021(6) 0.0022(7)
C21 0.0200(8) 0.0501(11) 0.0452(10) 0.0141(8) 0.0018(7) -0.0068(7)
C25 0.0450(10) 0.0405(10) 0.0305(9) -0.0020(7) -0.0005(7) 0.0009(8)
C26 0.0567(12) 0.0403(10) 0.0327(9) 0.0006(8) 0.0156(8) -0.0089(9)
C29 0.0409(10) 0.0428(10) 0.0297(9) 0.0000(7) 0.0137(7) 0.0004(8)
C33 0.0395(10) 0.0558(12) 0.0425(11) 0.0229(9) -0.0140(9) -0.0183(9)
C30 0.0384(9) 0.0585(12) 0.0227(8) -0.0017(8) 0.0087(7) -0.0046(9)
C32 0.0333(9) 0.0679(14) 0.0395(10) 0.0017(10) -0.0080(8) -0.0062(9)
C28 0.0548(12) 0.0380(10) 0.0576(12) -0.0044(9) 0.0295(10) 0.0075(9)
C34 0.0482(12) 0.0366(10) 0.0589(13) 0.0073(9) -0.0197(10) -0.0025(9)
C31 0.0426(11) 0.0385(10) 0.0613(13) -0.0124(9) 0.0102(9) -0.0042(9)

loop_
_atom_type_symbol
_atom_type_description
_atom_type_scat_dispersion_real
_atom_type_scat_dispersion_imag
_atom_type_scat_source
C C 0.0181 0.0091 'International Tables Vol C Tables 4.2.6.8 and 6.1.1.4'
H H 0.0000 0.0000 'International Tables Vol C Tables 4.2.6.8 and 6.1.1.4'
Ca Ca 0.3641 1.2855 'International Tables Vol C Tables 4.2.6.8 and 6.1.1.4'
N N 0.0311 0.0180 'International Tables Vol C Tables 4.2.6.8 and 6.1.1.4'
O O 0.0492 0.0322 'International Tables Vol C Tables 4.2.6.8 and 6.1.1.4'

loop_
_exptl_crystal_face_index_h
_exptl_crystal_face_index_k
_exptl_crystal_face_index_l
_exptl_crystal_face_perp_dist
_exptl_oxdiff_crystal_face_indexfrac_h
_exptl_oxdiff_crystal_face_indexfrac_k
_exptl_oxdiff_crystal_face_indexfrac_l
_exptl_oxdiff_crystal_face_x
_exptl_oxdiff_crystal_face_y
_exptl_oxdiff_crystal_face_z
9 0 -1 0.3326 9.0084 0.0076 -1.0030 0.1783 0.7695 -0.6818
0 6 8 0.1060 -0.0472 6.0058 7.9970 -0.9673 0.2658 -0.0605
-1 6 8 0.1104 -1.0480 6.0047 7.9973 -0.9788 0.1733 0.0111
5 9 1 0.2251 4.9447 8.9891 0.9966 -0.5728 0.1744 -0.8528
6 4 -8 0.2761 5.9873 3.9801 -8.0006 0.4188 -0.1003 -0.9597
-1 10 4 0.0883 -1.0698 9.9873 3.9978 -0.9275 -0.2319 -0.3717
-7 -2 7 0.3026 -7.0001 -1.9876 7.0009 -0.4793 -0.1324 0.8766
0 10 4 0.0893 -0.0690 9.9884 3.9974 -0.9160 -0.1395 -0.4434
5 9 -3 0.2136 4.9489 8.9800 -3.0023 -0.2744 -0.0752 -0.9996
4 -6 -7 0.2063 4.0494 -5.9992 -6.9987 0.9388 0.1664 -0.1895
1 -10 -4 0.1133 1.0698 -9.9873 -3.9978 0.9275 0.2319 0.3717
-6 7 2 0.2646 -6.0524 6.9835 2.0006 -0.6507 -0.7021 0.0903
0 10 -2 0.0807 -0.0627 9.9747 -2.0009 -0.4684 -0.5139 -0.6636
8 -4 -4 0.3017 8.0366 -3.9921 -4.0012 0.6376 0.6455 -0.4841
5 -7 3 0.2275 5.0463 -6.9732 2.9984 0.2662 0.9217 0.1648
-2 10 -2 0.1482 -2.0644 9.9725 -2.0002 -0.4915 -0.6987 -0.5202
0 -7 7 0.0893 0.0381 -6.9695 6.9992 -0.0898 0.7092 0.6700
0 7 -7 0.0880 -0.0381 6.9695 -6.9992 0.0898 -0.7092 -0.6700
-8 -4 0 0.3428 -7.9806 -4.0005 0.0035 0.1548 -0.5838 0.8095
0 -2 -9 0.0917 0.0223 -2.0164 -8.9973 0.7948 -0.4838 -0.2122
-6 -8 0 0.2577 -5.9531 -7.9900 0.0034 0.4249 -0.2433 0.9022
0 -10 -3 0.0860 0.0679 -9.9862 -2.9977 0.8414 0.2019 0.4801
-6 -8 4 0.2523 -5.9572 -7.9809 4.0023 0.1266 0.0063 1.0490
0 -10 3 0.0847 0.0617 -9.9725 3.0007 0.3938 0.5763 0.7003
6 -8 0 0.2142 6.0568 -7.9769 -0.0010 0.5632 0.8658 0.0421
7 6 0 0.2853 6.9669 5.9953 -0.0034 -0.2899 0.4136 -0.8558
0 -7 -7 0.0858 0.0526 -7.0015 -6.9971 0.9545 -0.1645 0.1563

loop_
_geom_angle_atom_site_label_1
_geom_angle_atom_site_label_2
_geom_angle_atom_site_label_3
_geom_angle
_geom_angle_site_symmetry_1
_geom_angle_site_symmetry_3
O1 Ca1 Ca1 40.26(3) 3_666 3_666
O1 Ca1 Ca1 40.90(3) . 3_666
O1 Ca1 O1 81.16(5) . 3_666
O1 Ca1 N2 120.37(4) . .
O1 Ca1 N2 125.45(4) 3_666 .
O1 Ca1 N1 126.73(4) 3_666 .
O1 Ca1 N1 127.45(4) . .
N2 Ca1 Ca1 135.64(3) . 3_666
N2 Ca1 N1 81.76(4) . .
N1 Ca1 Ca1 142.56(3) . 3_666
Ca1 O1 Ca1 98.84(5) . 3_666
C30 O1 Ca1 132.80(10) . .
C30 O1 Ca1 128.28(10) . 3_666
C3 N2 Ca1 122.87(9) . .
C3 N2 C18 119.27(11) . .
C18 N2 Ca1 117.66(8) . .
C1 N1 Ca1 122.49(9) . .
C1 N1 C6 118.44(11) . .
C6 N1 Ca1 118.33(8) . .
N2 C3 C2 124.38(13) . .
N2 C3 C5 119.47(12) . .
C2 C3 C5 116.13(12) . .
C3 C2 C1 130.75(13) . .
C3 C2 H2 114.3(10) . .
C1 C2 H2 114.0(10) . .
N1 C1 C2 124.95(13) . .
N1 C1 C4 119.83(12) . .
C2 C1 C4 115.21(12) . .
C11 C6 N1 118.58(12) . .
C7 C6 N1 121.16(12) . .
C7 C6 C11 120.17(13) . .
C6 C11 C15 120.59(12) . .
C10 C11 C6 118.64(13) . .
C10 C11 C15 120.76(13) . .
C6 C7 C12 121.72(13) . .
C8 C7 C6 118.83(13) . .
C8 C7 C12 119.35(13) . .
C23 C18 N2 121.84(13) . .
C23 C18 C19 120.01(14) . .
C19 C18 N2 118.01(13) . .
C11 C15 H15 107.3 . .
C11 C15 C17 112.91(12) . .
C11 C15 C16 111.36(12) . .
C17 C15 H15 107.3 . .
C16 C15 H15 107.3 . .
C16 C15 C17 110.47(12) . .
C11 C10 H10 119.3 . .
C9 C10 C11 121.34(13) . .
C9 C10 H10 119.3 . .
C7 C8 H8 119.4 . .
C9 C8 C7 121.19(14) . .
C9 C8 H8 119.4 . .
C3 C5 H5A 109.5 . .
C3 C5 H5B 109.5 . .
C3 C5 H5C 109.5 . .
H5A C5 H5B 109.5 . .
H5A C5 H5C 109.5 . .
H5B C5 H5C 109.5 . .
C10 C9 C8 119.65(14) . .
C10 C9 H9 120.2 . .
C8 C9 H9 120.2 . .
C1 C4 H4A 109.5 . .
C1 C4 H4B 109.5 . .
C1 C4 H4C 109.5 . .
H4A C4 H4B 109.5 . .
H4A C4 H4C 109.5 . .
H4B C4 H4C 109.5 . .
C7 C12 H12 108.0 . .
C7 C12 C14 113.24(13) . .
C7 C12 C13 109.04(13) . .
C14 C12 H12 108.0 . .
C13 C12 H12 108.0 . .
C13 C12 C14 110.28(13) . .
C18 C23 C27 121.81(14) . .
C22 C23 C18 118.53(15) . .
C22 C23 C27 119.66(14) . .
C19 C24 H24 107.9 . .
C19 C24 C25 112.35(15) . .
C19 C24 C26 110.87(15) . .
C25 C24 H24 107.9 . .
C25 C24 C26 109.62(14) . .
C26 C24 H24 107.9 . .
C15 C17 H17A 109.5 . .
C15 C17 H17B 109.5 . .
C15 C17 H17C 109.5 . .
H17A C17 H17B 109.5 . .
H17A C17 H17C 109.5 . .
H17B C17 H17C 109.5 . .
C18 C19 C24 121.64(13) . .
C20 C19 C18 119.10(15) . .
C20 C19 C24 119.24(14) . .
C23 C27 H27 107.7 . .
C23 C27 C29 111.31(14) . .
C23 C27 C28 112.42(15) . .
C29 C27 H27 107.7 . .
C29 C27 C28 109.88(14) . .
C28 C27 H27 107.7 . .
C15 C16 H16A 109.5 . .
C15 C16 H16B 109.5 . .
C15 C16 H16C 109.5 . .
H16A C16 H16B 109.5 . .
H16A C16 H16C 109.5 . .
H16B C16 H16C 109.5 . .
C23 C22 H22 119.2 . .
C21 C22 C23 121.53(16) . .
C21 C22 H22 119.2 . .
C19 C20 H20 119.4 . .
C21 C20 C19 121.15(16) . .
C21 C20 H20 119.4 . .
C12 C14 H14A 109.5 . .
C12 C14 H14B 109.5 . .
C12 C14 H14C 109.5 . .
H14A C14 H14B 109.5 . .
H14A C14 H14C 109.5 . .
H14B C14 H14C 109.5 . .
C12 C13 H13A 109.5 . .
C12 C13 H13B 109.5 . .
C12 C13 H13C 109.5 . .
H13A C13 H13B 109.5 . .
H13A C13 H13C 109.5 . .
H13B C13 H13C 109.5 . .
C22 C21 H21 120.2 . .
C20 C21 C22 119.68(15) . .
C20 C21 H21 120.2 . .
C24 C25 H25A 109.5 . .
C24 C25 H25B 109.5 . .
C24 C25 H25C 109.5 . .
H25A C25 H25B 109.5 . .
H25A C25 H25C 109.5 . .
H25B C25 H25C 109.5 . .
C24 C26 H26A 109.5 . .
C24 C26 H26B 109.5 . .
C24 C26 H26C 109.5 . .
H26A C26 H26B 109.5 . .
H26A C26 H26C 109.5 . .
H26B C26 H26C 109.5 . .
C27 C29 H29A 109.5 . .
C27 C29 H29B 109.5 . .
C27 C29 H29C 109.5 . .
H29A C29 H29B 109.5 . .
H29A C29 H29C 109.5 . .
H29B C29 H29C 109.5 . .
C32 C33 H33 119.8 . .
C32 C33 C34 120.4(2) . .
C34 C33 H33 119.8 . .
O1 C30 H30A 109.2 . .
O1 C30 H30B 109.2 . .
O1 C30 C31 112.20(14) . .
H30A C30 H30B 107.9 . .
C31 C30 H30A 109.2 . .
C31 C30 H30B 109.2 . .
C33 C32 H32 120.4 . .
C33 C32 C34 119.2(2) . 3_767
C34 C32 H32 120.4 3_767 .
C27 C28 H28A 109.5 . .
C27 C28 H28B 109.5 . .
C27 C28 H28C 109.5 . .
H28A C28 H28B 109.5 . .
H28A C28 H28C 109.5 . .
H28B C28 H28C 109.5 . .
C33 C34 C32 120.5(2) . 3_767
C33 C34 H34 119.8 . .
C32 C34 H34 119.8 3_767 .
C30 C31 H31A 109.5 . .
C30 C31 H31B 109.5 . .
C30 C31 H31C 109.5 . .
H31A C31 H31B 109.5 . .
H31A C31 H31C 109.5 . .
H31B C31 H31C 109.5 . .

loop_
_geom_bond_atom_site_label_1
_geom_bond_atom_site_label_2
_geom_bond_distance
_geom_bond_site_symmetry_2
Ca1 Ca1 3.3733(5) 3_666
Ca1 O1 2.2062(12) .
Ca1 O1 2.2354(11) 3_666
Ca1 N2 2.3228(11) .
Ca1 N1 2.3456(12) .
O1 Ca1 2.2353(12) 3_666
O1 C30 1.409(2) .
N2 C3 1.3261(18) .
N2 C18 1.4332(18) .
N1 C1 1.3261(19) .
N1 C6 1.4324(18) .
C3 C2 1.411(2) .
C3 C5 1.5184(19) .
C2 C1 1.413(2) .
C2 H2 0.980(18) .
C1 C4 1.5221(19) .
C6 C11 1.4136(19) .
C6 C7 1.409(2) .
C11 C15 1.524(2) .
C11 C10 1.392(2) .
C7 C8 1.393(2) .
C7 C12 1.5235(19) .
C18 C23 1.408(2) .
C18 C19 1.414(2) .
C15 H15 1.0000 .
C15 C17 1.534(2) .
C15 C16 1.530(2) .
C10 H10 0.9500 .
C10 C9 1.383(2) .
C8 H8 0.9500 .
C8 C9 1.385(2) .
C5 H5A 0.9800 .
C5 H5B 0.9800 .
C5 H5C 0.9800 .
C9 H9 0.9500 .
C4 H4A 0.9800 .
C4 H4B 0.9800 .
C4 H4C 0.9800 .
C12 H12 1.0000 .
C12 C14 1.531(2) .
C12 C13 1.530(2) .
C23 C27 1.522(2) .
C23 C22 1.395(2) .
C24 H24 1.0000 .
C24 C19 1.519(2) .
C24 C25 1.528(3) .
C24 C26 1.535(2) .
C17 H17A 0.9800 .
C17 H17B 0.9800 .
C17 H17C 0.9800 .
C19 C20 1.392(2) .
C27 H27 1.0000 .
C27 C29 1.530(2) .
C27 C28 1.530(2) .
C16 H16A 0.9800 .
C16 H16B 0.9800 .
C16 H16C 0.9800 .
C22 H22 0.9500 .
C22 C21 1.386(3) .
C20 H20 0.9500 .
C20 C21 1.376(3) .
C14 H14A 0.9800 .
C14 H14B 0.9800 .
C14 H14C 0.9800 .
C13 H13A 0.9800 .
C13 H13B 0.9800 .
C13 H13C 0.9800 .
C21 H21 0.9500 .
C25 H25A 0.9800 .
C25 H25B 0.9800 .
C25 H25C 0.9800 .
C26 H26A 0.9800 .
C26 H26B 0.9800 .
C26 H26C 0.9800 .
C29 H29A 0.9800 .
C29 H29B 0.9800 .
C29 H29C 0.9800 .
C33 H33 0.9500 .
C33 C32 1.363(3) .
C33 C34 1.373(3) .
C30 H30A 0.9900 .
C30 H30B 0.9900 .
C30 C31 1.508(3) .
C32 H32 0.9500 .
C32 C34 1.386(3) 3_767
C28 H28A 0.9800 .
C28 H28B 0.9800 .
C28 H28C 0.9800 .
C34 C32 1.386(3) 3_767
C34 H34 0.9500 .
C31 H31A 0.9800 .
C31 H31B 0.9800 .
C31 H31C 0.9800 .

loop_
_geom_torsion_atom_site_label_1
_geom_torsion_atom_site_label_2
_geom_torsion_atom_site_label_3
_geom_torsion_atom_site_label_4
_geom_torsion
_geom_torsion_site_symmetry_1
_geom_torsion_site_symmetry_4
Ca1 O1 C30 C31 7.3(2) 3_666 .
Ca1 O1 C30 C31 -168.70(11) . .
Ca1 N2 C3 C2 -21.30(18) . .
Ca1 N2 C3 C5 160.16(10) . .
Ca1 N2 C18 C23 -81.54(15) . .
Ca1 N2 C18 C19 94.29(13) . .
Ca1 N1 C1 C2 15.84(18) . .
Ca1 N1 C1 C4 -165.23(10) . .
Ca1 N1 C6 C11 -87.86(13) . .
Ca1 N1 C6 C7 88.85(13) . .
N2 C3 C2 C1 -12.1(2) . .
N2 C18 C23 C27 -2.8(2) . .
N2 C18 C23 C22 176.28(14) . .
N2 C18 C19 C24 5.3(2) . .
N2 C18 C19 C20 -176.44(14) . .
N1 C6 C11 C15 0.49(19) . .
N1 C6 C11 C10 -178.44(12) . .
N1 C6 C7 C8 179.06(13) . .
N1 C6 C7 C12 -4.8(2) . .
C3 N2 C18 C23 93.35(16) . .
C3 N2 C18 C19 -90.82(16) . .
C3 C2 C1 N1 15.0(2) . .
C3 C2 C1 C4 -163.94(14) . .
C1 N1 C6 C11 101.76(15) . .
C1 N1 C6 C7 -81.53(16) . .
C6 N1 C1 C2 -174.20(12) . .
C6 N1 C1 C4 4.73(18) . .
C6 C11 C15 C17 149.33(13) . .
C6 C11 C15 C16 -85.71(16) . .
C6 C11 C10 C9 -1.9(2) . .
C6 C7 C8 C9 0.8(2) . .
C6 C7 C12 C14 137.97(15) . .
C6 C7 C12 C13 -98.86(16) . .
C11 C6 C7 C8 -4.3(2) . .
C11 C6 C7 C12 171.89(13) . .
C11 C10 C9 C8 -1.6(2) . .
C7 C6 C11 C15 -176.26(12) . .
C7 C6 C11 C10 4.8(2) . .
C7 C8 C9 C10 2.2(2) . .
C18 N2 C3 C2 164.09(13) . .
C18 N2 C3 C5 -14.45(18) . .
C18 C23 C27 C29 106.91(16) . .
C18 C23 C27 C28 -129.33(16) . .
C18 C23 C22 C21 0.0(2) . .
C18 C19 C20 C21 0.0(3) . .
C15 C11 C10 C9 179.21(14) . .
C10 C11 C15 C17 -31.76(19) . .
C10 C11 C15 C16 93.20(17) . .
C8 C7 C12 C14 -45.9(2) . .
C8 C7 C12 C13 77.28(17) . .
C5 C3 C2 C1 166.52(14) . .
C12 C7 C8 C9 -175.49(14) . .
C23 C18 C19 C24 -178.78(14) . .
C23 C18 C19 C20 -0.5(2) . .
C23 C22 C21 C20 -0.6(3) . .
C24 C19 C20 C21 178.27(16) . .
C19 C18 C23 C27 -178.51(14) . .
C19 C18 C23 C22 0.5(2) . .
C19 C20 C21 C22 0.6(3) . .
C27 C23 C22 C21 179.07(16) . .
C22 C23 C27 C29 -72.13(19) . .
C22 C23 C27 C28 51.6(2) . .
C25 C24 C19 C18 -128.56(16) . .
C25 C24 C19 C20 53.2(2) . .
C26 C24 C19 C18 108.39(17) . .
C26 C24 C19 C20 -69.9(2) . .
C32 C33 C34 C32 -0.1(3) . 3_767
C34 C33 C32 C34 0.1(3) . 3_767
